data_7229766
loop_
_publ_author_name
'Fedyanin, Ivan V.'
'Karnoukhova, Valentina A.'
'Lyssenko, Konstantin A.'

_publ_section_title
;
 Conformational analysis of a supramolecular synthon: a case study of
 8-hydroxyquinoline
;
_journal_issue 5
_journal_name_full CrystEngComm
_journal_page_first 652
_journal_paper_doi 10.1039/C7CE01928A
_journal_volume 20
_journal_year 2018
_chemical_formula_moiety 'C9 H7 N O'
_chemical_formula_sum 'C9 H7 N O'
_chemical_formula_weight 145.16
_chemical_name_common quinoline-8-ol
_chemical_name_systematic 8-hydroxyquinoline
_space_group_crystal_system orthorhombic
_space_group_IT_number 43
_space_group_name_Hall 'F 2 -2d'
_space_group_name_H-M_alt 'F d d 2'
_symmetry_space_group_name_Hall 'F 2 -2d'
_symmetry_space_group_name_H-M 'F d d 2'
_atom_sites_solution_hydrogens mixed
_audit_creation_method 'Modified SHELXL output'
_audit_update_record
;
2017-11-06 deposited with the CCDC.
2017-12-22 downloaded from the CCDC.
;
_cell_angle_alpha 90
_cell_angle_beta 90
_cell_angle_gamma 90
_cell_formula_units_Z 16
_cell_length_a 24.9340(4)
_cell_length_b 28.5658(4)
_cell_length_c 3.77780(10)
_cell_measurement_reflns_used 6533
_cell_measurement_temperature 100(2)
_cell_measurement_theta_max 60.65
_cell_measurement_theta_min 2.17
_cell_volume 2690.77(9)
_computing_cell_refinement 'Bruker SAINT'
_computing_data_collection 'Bruker APEX2'
_computing_data_reduction 'Bruker SAINT'
_computing_molecular_graphics 'SHELXTL (Sheldrick, 2008)'
_computing_publication_material 'SHELXTL (Sheldrick, 2008)'
_computing_structure_refinement 'SHELXL (Sheldrick, 2015b)'
_computing_structure_solution 'SHELXT (Sheldrick, 2015a)'
_diffrn_ambient_temperature 100(2)
_diffrn_detector_type 'Bruker APEX II CCD area detector'
_diffrn_measured_fraction_theta_full 0.998
_diffrn_measured_fraction_theta_max 0.998
_diffrn_measurement_device_type 'Bruker SMART APEX II diffractometer'
_diffrn_measurement_method '\o scans'
_diffrn_radiation_type MoK\a
_diffrn_radiation_wavelength 0.71073
_diffrn_reflns_av_R_equivalents 0.0208
_diffrn_reflns_av_unetI/netI 0.0132
_diffrn_reflns_Laue_measured_fraction_full 0.998
_diffrn_reflns_Laue_measured_fraction_max 0.998
_diffrn_reflns_limit_h_max 60
_diffrn_reflns_limit_h_min -60
_diffrn_reflns_limit_k_max 69
_diffrn_reflns_limit_k_min -67
_diffrn_reflns_limit_l_max 8
_diffrn_reflns_limit_l_min -9
_diffrn_reflns_number 75800
_diffrn_reflns_point_group_measured_fraction_full 0.958
_diffrn_reflns_point_group_measured_fraction_max 0.958
_diffrn_reflns_theta_full 59.997
_diffrn_reflns_theta_max 59.997
_diffrn_reflns_theta_min 2.168
_exptl_absorpt_coefficient_mu 0.095
_exptl_absorpt_correction_T_max 0.864
_exptl_absorpt_correction_T_min 0.833
_exptl_absorpt_correction_type multi-scan
_exptl_absorpt_process_details 'Bruker SADABS'
_exptl_crystal_colour colorless
_exptl_crystal_density_diffrn 1.433
_exptl_crystal_description prism
_exptl_crystal_F_000 1216
_exptl_crystal_recrystallization_method 'Re-crystallisation from solvent: Ethanol'
_exptl_crystal_size_max 0.220
_exptl_crystal_size_mid 0.200
_exptl_crystal_size_min 0.190
_refine_diff_density_max 0.591
_refine_diff_density_min -0.269
_refine_diff_density_rms 0.072
_refine_ls_abs_structure_details
;
 Flack x determined using 3546 quotients [(I+)-(I-)]/[(I+)+(I-)]
 (Parsons, Flack and Wagner, Acta Cryst. B69 (2013) 249-259).
;
_refine_ls_abs_structure_Flack 0.00(10)
_refine_ls_extinction_method none
_refine_ls_goodness_of_fit_ref 1.066
_refine_ls_hydrogen_treatment mixed
_refine_ls_matrix_type full
_refine_ls_number_parameters 104
_refine_ls_number_reflns 9760
_refine_ls_number_restraints 1
_refine_ls_restrained_S_all 1.066
_refine_ls_R_factor_all 0.0386
_refine_ls_R_factor_gt 0.0316
_refine_ls_shift/su_max 0.000
_refine_ls_shift/su_mean 0.000
_refine_ls_structure_factor_coef Fsqd
_refine_ls_weighting_details 'w=1/[\s^2^(Fo^2^)+(0.0546P)^2^+0.2500P] where P=(Fo^2^+2Fc^2^)/3'
_refine_ls_weighting_scheme calc
_refine_ls_wR_factor_gt 0.0831
_refine_ls_wR_factor_ref 0.0894
_reflns_Friedel_coverage 0.776
_reflns_Friedel_fraction_full 0.912
_reflns_Friedel_fraction_max 0.912
_reflns_number_gt 8743
_reflns_number_total 9760
_reflns_threshold_expression 'I > 2\s(I)'
_cod_data_source_file c7ce01928a2.cif
_cod_data_source_block hq
_cod_depositor_comments 'Adding full bibliography for 7229766--7229767.cif.'
_cod_database_code 7229766
_publ_contact_name 'Fedyanin, Ivan V.'
_publ_contact_email octy@xrlab.ineos.ac.ru
_shelx_shelxl_version_number 2014/7
_shelx_space_group_comment
;
The symmetry employed for this shelxl refinement is uniquely defined
by the following loop, which should always be used as a source of
symmetry information in preference to the above space-group names.
They are only intended as comments.
;
_shelx_estimated_absorpt_t_min 0.979
_shelx_estimated_absorpt_t_max 0.982

loop_
_space_group_symop_operation_xyz
'x, y, z'
'-x, -y, z'
'x+1/4, -y+1/4, z+1/4'
'-x+1/4, y+1/4, z+1/4'
'x, y+1/2, z+1/2'
'-x, -y+1/2, z+1/2'
'x+1/4, -y+3/4, z+3/4'
'-x+1/4, y+3/4, z+3/4'
'x+1/2, y, z+1/2'
'-x+1/2, -y, z+1/2'
'x+3/4, -y+1/4, z+3/4'
'-x+3/4, y+1/4, z+3/4'
'x+1/2, y+1/2, z'
'-x+1/2, -y+1/2, z'
'x+3/4, -y+3/4, z+1/4'
'-x+3/4, y+3/4, z+1/4'

loop_
_atom_site_label
_atom_site_type_symbol
_atom_site_fract_x
_atom_site_fract_y
_atom_site_fract_z
_atom_site_U_iso_or_equiv
_atom_site_adp_type
_atom_site_occupancy
_atom_site_site_symmetry_order
_atom_site_calc_flag
_atom_site_refinement_flags_posn
_atom_site_refinement_flags_adp
O1 O 0.06661(2) -0.03254(2) 0.15004(12) 0.01554(5) Uani 1 1 d . .
H1 H 0.0335(6) -0.0261(5) 0.248(5) 0.031(3) Uiso 1 1 d . .
N1 N 0.03313(2) 0.05031(2) 0.45785(10) 0.01142(4) Uani 1 1 d . .
C2 C 0.01829(2) 0.08964(2) 0.61462(12) 0.01249(5) Uani 1 1 d . .
H2 H -0.0185 0.0934 0.6739 0.015 Uiso 1 1 calc R U
C3 C 0.05408(2) 0.12628(2) 0.69874(13) 0.01333(5) Uani 1 1 d . .
H3 H 0.0415 0.1540 0.8104 0.016 Uiso 1 1 calc R U
C4 C 0.10746(2) 0.12127(2) 0.61654(12) 0.01278(5) Uani 1 1 d . .
H4 H 0.1322 0.1456 0.6693 0.015 Uiso 1 1 calc R U
C4A C 0.12524(2) 0.07953(2) 0.45254(10) 0.01064(4) Uani 1 1 d . .
C5 C 0.17952(2) 0.07188(2) 0.35696(12) 0.01289(5) Uani 1 1 d . .
H5 H 0.2059 0.0951 0.4052 0.015 Uiso 1 1 calc R U
C6 C 0.19377(2) 0.03069(2) 0.19387(12) 0.01353(5) Uani 1 1 d . .
H6 H 0.2301 0.0258 0.1269 0.016 Uiso 1 1 calc R U
C7 C 0.15542(2) -0.00453(2) 0.12408(12) 0.01312(5) Uani 1 1 d . .
H7 H 0.1662 -0.0328 0.0124 0.016 Uiso 1 1 calc R U
C8 C 0.10236(2) 0.00178(2) 0.21683(11) 0.01135(4) Uani 1 1 d . .
C8A C 0.08615(2) 0.04463(2) 0.37969(10) 0.01001(4) Uani 1 1 d . .

loop_
_atom_site_aniso_label
_atom_site_aniso_U_11
_atom_site_aniso_U_22
_atom_site_aniso_U_33
_atom_site_aniso_U_23
_atom_site_aniso_U_13
_atom_site_aniso_U_12
O1 0.01254(9) 0.01112(8) 0.02295(15) -0.00330(8) 0.00242(9) -0.00138(6)
N1 0.00938(8) 0.01031(8) 0.01455(11) -0.00006(8) 0.00057(7) -0.00026(6)
C2 0.01050(9) 0.01149(9) 0.01546(13) -0.00034(9) 0.00106(9) 0.00074(7)
C3 0.01292(10) 0.01126(9) 0.01580(13) -0.00157(9) 0.00062(10) 0.00037(8)
C4 0.01212(10) 0.01113(9) 0.01509(13) -0.00090(9) -0.00008(9) -0.00131(8)
C4A 0.00963(8) 0.01073(9) 0.01155(11) 0.00069(8) 0.00012(8) -0.00071(7)
C5 0.00985(9) 0.01474(11) 0.01409(13) 0.00050(10) 0.00070(9) -0.00133(8)
C6 0.01028(9) 0.01572(11) 0.01458(13) 0.00086(10) 0.00192(9) 0.00061(8)
C7 0.01184(10) 0.01287(10) 0.01465(13) 0.00003(10) 0.00221(9) 0.00139(8)
C8 0.01081(9) 0.01007(9) 0.01317(12) 0.00009(8) 0.00088(8) 0.00015(7)
C8A 0.00921(8) 0.00948(8) 0.01133(10) 0.00063(7) 0.00022(7) -0.00009(6)

loop_
_atom_type_symbol
_atom_type_description
_atom_type_scat_dispersion_real
_atom_type_scat_dispersion_imag
_atom_type_scat_source
C C 0.0033 0.0016 'International Tables Vol C Tables 4.2.6.8 and 6.1.1.4'
H H 0.0000 0.0000 'International Tables Vol C Tables 4.2.6.8 and 6.1.1.4'
N N 0.0061 0.0033 'International Tables Vol C Tables 4.2.6.8 and 6.1.1.4'
O O 0.0106 0.0060 'International Tables Vol C Tables 4.2.6.8 and 6.1.1.4'

loop_
_geom_angle_atom_site_label_1
_geom_angle_atom_site_label_2
_geom_angle_atom_site_label_3
_geom_angle
C8 O1 H1 111.8(9)
C2 N1 C8A 117.98(3)
N1 C2 C3 123.61(3)
N1 C2 H2 118.2
C3 C2 H2 118.2
C4 C3 C2 118.96(3)
C4 C3 H3 120.5
C2 C3 H3 120.5
C3 C4 C4A 119.35(3)
C3 C4 H4 120.3
C4A C4 H4 120.3
C4 C4A C5 122.71(3)
C4 C4A C8A 117.46(3)
C5 C4A C8A 119.82(3)
C6 C5 C4A 119.52(3)
C6 C5 H5 120.2
C4A C5 H5 120.2
C5 C6 C7 121.20(3)
C5 C6 H6 119.4
C7 C6 H6 119.4
C8 C7 C6 120.55(3)
C8 C7 H7 119.7
C6 C7 H7 119.7
O1 C8 C7 119.41(3)
O1 C8 C8A 121.09(3)
C7 C8 C8A 119.51(3)
N1 C8A C4A 122.63(3)
N1 C8A C8 118.00(3)
C4A C8A C8 119.37(3)

loop_
_geom_bond_atom_site_label_1
_geom_bond_atom_site_label_2
_geom_bond_distance
O1 C8 1.3488(5)
O1 H1 0.922(15)
N1 C2 1.3228(5)
N1 C8A 1.3643(4)
C2 C3 1.4118(5)
C2 H2 0.9500
C3 C4 1.3743(5)
C3 H3 0.9500
C4 C4A 1.4150(5)
C4 H4 0.9500
C4A C5 1.4177(5)
C4A C8A 1.4212(5)
C5 C6 1.3749(6)
C5 H5 0.9500
C6 C7 1.4130(6)
C6 H6 0.9500
C7 C8 1.3803(5)
C7 H7 0.9500
C8 C8A 1.4282(5)

loop_
_geom_hbond_atom_site_label_D
_geom_hbond_atom_site_label_H
_geom_hbond_atom_site_label_A
_geom_hbond_distance_DH
_geom_hbond_distance_HA
_geom_hbond_distance_DA
_geom_hbond_angle_DHA
_geom_hbond_site_symmetry_A
O1 H1 N1 0.922(15) 1.968(15) 2.7920(5) 147.9(12) 2

loop_
_geom_torsion_atom_site_label_1
_geom_torsion_atom_site_label_2
_geom_torsion_atom_site_label_3
_geom_torsion_atom_site_label_4
_geom_torsion
C8A N1 C2 C3 1.29(6)
N1 C2 C3 C4 -0.33(7)
C2 C3 C4 C4A -0.44(7)
C3 C4 C4A C5 179.46(4)
C3 C4 C4A C8A 0.23(6)
C4 C4A C5 C6 -179.11(4)
C8A C4A C5 C6 0.10(6)
C4A C5 C6 C7 -0.92(7)
C5 C6 C7 C8 0.38(7)
C6 C7 C8 O1 -179.44(4)
C6 C7 C8 C8A 0.97(6)
C2 N1 C8A C4A -1.50(6)
C2 N1 C8A C8 178.78(4)
C4 C4A C8A N1 0.75(6)
C5 C4A C8A N1 -178.49(4)
C4 C4A C8A C8 -179.52(4)
C5 C4A C8A C8 1.23(6)
O1 C8 C8A N1 -1.60(6)
C7 C8 C8A N1 177.98(4)
O1 C8 C8A C4A 178.66(4)
C7 C8 C8A C4A -1.76(6)
